data_4342508
loop_
_publ_author_name
'Guillet, Gary L.'
'Gordon, Jesse B.'
'Di Francesco, Gianna N.'
'Calkins, Matthew W.'
'\<Ci\<zm\'ar, Erik'
'Abboud, Khalil A.'
'Meisel, Mark W.'
'Garc\'ia-Serres, Ricardo'
'Murray, Leslie J.'

_publ_section_title
;
 A family of tri- and dimetallic pyridine dicarboxamide cryptates: unusual
 o,n,o-coordination and facile access to secondary coordination sphere
 hydrogen bonding interactions.
;
_journal_issue 6
_journal_name_full 'Inorganic chemistry'
_journal_page_first 2691
_journal_page_last 2704
_journal_paper_doi 10.1021/ic502873d
_journal_volume 54
_journal_year 2015
_chemical_formula_sum 'C122 H151 Cl2 F6 Fe2 N9 O23 S2'
_chemical_formula_weight 2472.23
_space_group_crystal_system triclinic
_space_group_IT_number 2
_space_group_name_Hall '-P 1'
_space_group_name_H-M_alt 'P -1'
_symmetry_space_group_name_Hall '-P 1'
_symmetry_space_group_name_H-M 'P -1'
_atom_sites_solution_hydrogens mixed
_audit_creation_method SHELXL-2013
_audit_update_record
;
2014-08-28 # Formatted by publCIF

;
_cell_angle_alpha 111.885(2)
_cell_angle_beta 108.753(2)
_cell_angle_gamma 100.642(2)
_cell_formula_units_Z 2
_cell_length_a 16.4432(5)
_cell_length_b 21.3132(7)
_cell_length_c 21.7281(6)
_cell_measurement_reflns_used 9741
_cell_measurement_temperature 100(2)
_cell_measurement_theta_max 28.0
_cell_measurement_theta_min 2.0
_cell_volume 6276.3(4)
_computing_cell_refinement 'Bruker APEX2'
_computing_data_collection 'Bruker APEX2 (Bruker, 2008)'
_computing_data_reduction 'Bruker SAINT (Bruker, 2008)'
_computing_molecular_graphics 'SHELXL-2013 (Sheldrick, 2013)'
_computing_publication_material 'SHELXL-2013 (Sheldrick, 2013)'
_computing_structure_refinement 'SHELXL-2013 (Sheldrick, 2013)'
_computing_structure_solution 'SHELXL-2013 (Sheldrick, 2013)'
_diffrn_ambient_temperature 100(2)
_diffrn_measured_fraction_theta_full 0.973
_diffrn_measured_fraction_theta_max 0.972
_diffrn_measurement_device_type 'Bruker APEX-II DUO'
_diffrn_measurement_method 'phi and omega scans'
_diffrn_radiation_type CuK\a
_diffrn_radiation_wavelength 1.54178
_diffrn_reflns_av_R_equivalents 0.0927
_diffrn_reflns_av_unetI/netI 0.0937
_diffrn_reflns_Laue_measured_fraction_full 0.973
_diffrn_reflns_Laue_measured_fraction_max 0.972
_diffrn_reflns_limit_h_max 19
_diffrn_reflns_limit_h_min -19
_diffrn_reflns_limit_k_max 25
_diffrn_reflns_limit_k_min -25
_diffrn_reflns_limit_l_max 26
_diffrn_reflns_limit_l_min -25
_diffrn_reflns_number 91163
_diffrn_reflns_point_group_measured_fraction_full 0.973
_diffrn_reflns_point_group_measured_fraction_max 0.972
_diffrn_reflns_theta_full 67.679
_diffrn_reflns_theta_max 67.995
_diffrn_reflns_theta_min 2.382
_diffrn_source 'I\mS microsource'
_exptl_absorpt_coefficient_mu 3.219
_exptl_absorpt_correction_T_max 0.9201
_exptl_absorpt_correction_T_min 0.7134
_exptl_absorpt_correction_type analytical
_exptl_absorpt_process_details 'based on measured indexed crystal faces, Bruker SHELXTL  v6.14 (Bruker 2008)'
_exptl_crystal_colour red
_exptl_crystal_density_diffrn 1.308
_exptl_crystal_density_meas 0
_exptl_crystal_description irregular
_exptl_crystal_F_000 2604
_exptl_crystal_size_max 0.176
_exptl_crystal_size_mid 0.129
_exptl_crystal_size_min 0.036
_refine_diff_density_max 0.933
_refine_diff_density_min -0.644
_refine_diff_density_rms 0.063
_refine_ls_extinction_method none
_refine_ls_goodness_of_fit_ref 0.854
_refine_ls_hydrogen_treatment mixed
_refine_ls_matrix_type full
_refine_ls_number_parameters 1325
_refine_ls_number_reflns 22220
_refine_ls_number_restraints 0
_refine_ls_restrained_S_all 0.854
_refine_ls_R_factor_all 0.0937
_refine_ls_R_factor_gt 0.0563
_refine_ls_shift/su_max 0.004
_refine_ls_shift/su_mean 0.000
_refine_ls_structure_factor_coef Fsqd
_refine_ls_weighting_details 'w=1/[\s^2^(Fo^2^)+(0.0813P)^2^] where P=(Fo^2^+2Fc^2^)/3'
_refine_ls_weighting_scheme calc
_refine_ls_wR_factor_gt 0.1347
_refine_ls_wR_factor_ref 0.1462
_reflns_Friedel_coverage 0.000
_reflns_number_gt 12486
_reflns_number_total 22220
_reflns_threshold_expression 'I > 2\s(I)'
_cod_data_source_file ic502873d_si_004.cif
_cod_data_source_block gui35
_cod_depositor_comments 'Adding full bibliography for 4342504--4342510.cif.'
_cod_original_cell_volume 6276.3(3)
_cod_database_code 4342508
_shelx_space_group_comment
; 
The symmetry employed for this shelxl refinement is uniquely defined 
by the following loop, which should always be used as a source of 
symmetry information in preference to the above space-group names. 
They are only intended as comments. 
;
_shelx_estimated_absorpt_t_min 0.601
_shelx_estimated_absorpt_t_max 0.893
_shelxl_version_number 2013-3

loop_
_space_group_symop_operation_xyz
'x, y, z'
'-x, -y, -z'

loop_
_atom_site_label
_atom_site_type_symbol
_atom_site_fract_x
_atom_site_fract_y
_atom_site_fract_z
_atom_site_U_iso_or_equiv
_atom_site_adp_type
_atom_site_occupancy
_atom_site_site_symmetry_order
_atom_site_calc_flag
_atom_site_refinement_flags_posn
_atom_site_refinement_flags_adp
_atom_site_refinement_flags_occupancy
_atom_site_disorder_assembly
_atom_site_disorder_group
Fe1 Fe -1.16736(4) 0.15246(3) -0.28780(3) 0.03120(14) Uani 1 1 d . . . . .
Fe2 Fe -1.34729(4) 0.21331(3) -0.31700(3) 0.03365(14) Uani 1 1 d . . . . .
Cl1 Cl -1.32748(6) 0.09677(5) -0.37677(4) 0.0376(2) Uani 1 1 d . . . . .
Cl2 Cl -1.20415(6) 0.24805(5) -0.21472(5) 0.0439(2) Uani 1 1 d . . . . .
O1 O -1.18377(16) 0.09391(13) -0.22750(12) 0.0354(6) Uani 1 1 d . . . . .
O2 O -1.12884(16) 0.15979(12) -0.37254(12) 0.0360(6) Uani 1 1 d . . . . .
O3 O -1.44452(18) -0.02291(14) -0.09290(14) 0.0466(7) Uani 1 1 d . . . . .
O4 O -1.13246(17) 0.26498(13) -0.61754(13) 0.0407(6) Uani 1 1 d . . . . .
O7 O -1.42809(15) 0.17550(13) -0.26974(12) 0.0379(6) Uani 1 1 d . . . . .
O8 O -1.34292(15) 0.23660(13) -0.40503(13) 0.0376(6) Uani 1 1 d . . . . .
O9 O -1.45885(16) 0.16119(13) 0.00220(12) 0.0377(6) Uani 1 1 d . . . . .
O10 O -1.15355(17) 0.44809(12) -0.49573(13) 0.0421(6) Uani 1 1 d . . . . .
O13 O -1.34380(17) 0.32018(13) -0.26461(14) 0.0455(6) Uani 1 1 d . . . . .
H13X H -1.2987 0.3500 -0.2570 0.068 Uiso 1 1 d R U . . .
H13Y H -1.3804 0.3290 -0.2880 0.068 Uiso 1 1 d R U . . .
O14 O -1.12675(19) 0.44335(14) 0.07040(13) 0.0527(7) Uani 1 1 d . . . . .
O15 O -1.1830(2) 0.39438(16) -0.25494(15) 0.0616(8) Uani 1 1 d . . . . .
O16 O -1.20984(18) 0.13905(14) 0.06099(14) 0.0462(7) Uani 1 1 d . . . . .
O17 O -0.91925(17) 0.38727(14) -0.42722(13) 0.0431(6) Uani 1 1 d . . . . .
N1 N -1.2253(2) -0.02033(18) -0.24183(16) 0.0349(7) Uani 1 1 d . . . . .
H1 H -1.225(2) -0.0602(18) -0.2628(17) 0.018(9) Uiso 1 1 d . . . . .
N2 N -1.13959(18) 0.05766(15) -0.33555(14) 0.0306(6) Uani 1 1 d . . . . .
N3 N -1.0989(2) 0.10066(19) -0.46900(17) 0.0347(7) Uani 1 1 d . . . . .
H3 H -1.100(2) 0.0645(18) -0.4927(19) 0.02(1) Uiso 1 1 d . . . . .
N5 N -1.5701(2) 0.12170(18) -0.28419(17) 0.0386(8) Uani 1 1 d . . . . .
H5 H -1.623(3) 0.109(2) -0.309(2) 0.038(11) Uiso 1 1 d . . . . .
N6 N -1.48433(18) 0.17344(15) -0.39505(15) 0.0331(7) Uani 1 1 d . . . . .
N7 N -1.4295(2) 0.24444(16) -0.50511(17) 0.0343(7) Uani 1 1 d . . . . .
H7 H -1.480(3) 0.2431(19) -0.529(2) 0.034(11) Uiso 1 1 d . . . . .
N8 N -1.1616(2) 0.34536(17) -0.03628(18) 0.0435(8) Uani 1 1 d . . . . .
H8 H -1.180(3) 0.332(2) -0.079(3) 0.069(15) Uiso 1 1 d . . . . .
N9 N -1.1253(2) 0.43239(16) -0.09586(15) 0.0406(7) Uani 1 1 d . . . . .
N10 N -1.0307(2) 0.45714(18) -0.20175(18) 0.0418(8) Uani 1 1 d . . . . .
H10 H -0.992(3) 0.491(2) -0.160(2) 0.047(12) Uiso 1 1 d . . . . .
C1 C -1.1865(2) 0.0307(2) -0.25514(18) 0.0322(8) Uani 1 1 d . . . . .
C2 C -1.1487(2) 0.00866(18) -0.31132(18) 0.0299(8) Uani 1 1 d . . . . .
C3 C -1.1287(2) -0.05301(19) -0.33948(18) 0.0345(8) Uani 1 1 d . . . . .
H3A H -1.1328 -0.0866 -0.3207 0.041 Uiso 1 1 calc R U . . .
C4 C -1.1022(2) -0.0645(2) -0.39638(19) 0.0375(8) Uani 1 1 d . . . . .
H4A H -1.0878 -0.1065 -0.4169 0.045 Uiso 1 1 calc R U . . .
C5 C -1.0967(2) -0.01505(19) -0.42306(18) 0.0339(8) Uani 1 1 d . . . . .
H5A H -1.0807 -0.0235 -0.4630 0.041 Uiso 1 1 calc R U . . .
C6 C -1.1146(2) 0.04664(18) -0.39104(18) 0.0306(8) Uani 1 1 d . . . . .
C7 C -1.1137(2) 0.10700(19) -0.41044(18) 0.0312(8) Uani 1 1 d . . . . .
C8 C -1.1040(2) 0.14643(19) -0.50251(18) 0.0324(8) Uani 1 1 d . . . . .
C9 C -1.1029(2) 0.21597(18) -0.46895(18) 0.0328(8) Uani 1 1 d . . . . .
H9A H -1.0962 0.2361 -0.4198 0.039 Uiso 1 1 calc R U . . .
C10 C -1.1114(2) 0.25702(18) -0.50625(18) 0.0317(8) Uani 1 1 d . . . . .
C11 C -1.1223(2) 0.22504(19) -0.57922(18) 0.0344(8) Uani 1 1 d . . . . .
C12 C -1.1186(3) 0.1568(2) -0.61280(19) 0.0386(9) Uani 1 1 d . . . . .
C13 C -1.1094(3) 0.1181(2) -0.57351(19) 0.0387(9) Uani 1 1 d . . . . .
H13A H -1.1066 0.0712 -0.5954 0.046 Uiso 1 1 calc R U . . .
C14 C -1.1077(2) 0.33483(19) -0.47058(18) 0.0354(8) Uani 1 1 d . . . . .
H14A H -1.0824 0.3589 -0.4954 0.042 Uiso 1 1 calc R U . . .
C15 C -1.2285(3) 0.2552(2) -0.6579(2) 0.0501(10) Uani 1 1 d . . . . .
H15A H -1.2611 0.2591 -0.6262 0.060 Uiso 1 1 calc R U . . .
H15B H -1.2599 0.2072 -0.7016 0.060 Uiso 1 1 calc R U . . .
C16 C -1.2268(3) 0.3129(3) -0.6800(3) 0.0649(13) Uani 1 1 d . . . . .
H16A H -1.2897 0.3085 -0.7076 0.097 Uiso 1 1 calc R U . . .
H16B H -1.1939 0.3086 -0.7110 0.097 Uiso 1 1 calc R U . . .
H16C H -1.1958 0.3600 -0.6361 0.097 Uiso 1 1 calc R U . . .
C17 C -1.1247(3) 0.1271(2) -0.6903(2) 0.0534(11) Uani 1 1 d . . . . .
H17A H -1.1753 0.1377 -0.7205 0.064 Uiso 1 1 calc R U . . .
C18 C -1.0342(4) 0.1662(3) -0.6895(3) 0.0720(15) Uani 1 1 d . . . . .
H18A H -1.0214 0.2183 -0.6665 0.108 Uiso 1 1 calc R U . . .
H18B H -1.0405 0.1494 -0.7399 0.108 Uiso 1 1 calc R U . . .
H18C H -0.9837 0.1555 -0.6615 0.108 Uiso 1 1 calc R U . . .
C19 C -1.1459(4) 0.0464(3) -0.7272(2) 0.0766(16) Uani 1 1 d . . . . .
H19A H -1.2034 0.0219 -0.7284 0.115 Uiso 1 1 calc R U . . .
H19B H -1.0962 0.0347 -0.6996 0.115 Uiso 1 1 calc R U . . .
H19C H -1.1517 0.0304 -0.7775 0.115 Uiso 1 1 calc R U . . .
C20 C -1.2779(2) -0.0166(2) -0.20012(19) 0.0354(8) Uani 1 1 d . . . . .
C21 C -1.2861(2) 0.0468(2) -0.15771(18) 0.0347(8) Uani 1 1 d . . . . .
H21A H -1.2546 0.0913 -0.1536 0.042 Uiso 1 1 calc R U . . .
C22 C -1.3418(2) 0.04436(19) -0.12090(18) 0.0344(8) Uani 1 1 d . . . . .
C23 C -1.3882(3) -0.0216(2) -0.12883(19) 0.0386(9) Uani 1 1 d . . . . .
C24 C -1.3752(3) -0.0847(2) -0.1669(2) 0.0456(10) Uani 1 1 d . . . . .
C25 C -1.3197(3) -0.0813(2) -0.2035(2) 0.0422(9) Uani 1 1 d . . . . .
H25A H -1.3105 -0.1238 -0.2310 0.051 Uiso 1 1 calc R U . . .
C26 C -1.3504(2) 0.11240(18) -0.07013(18) 0.0331(8) Uani 1 1 d . . . . .
H26A H -1.3599 0.1023 -0.0311 0.040 Uiso 1 1 calc R U . . .
C27 C -1.5395(3) -0.0449(2) -0.1399(2) 0.0511(11) Uani 1 1 d . . . . .
H27A H -1.5613 -0.0955 -0.1782 0.061 Uiso 1 1 calc R U . . .
H27B H -1.5484 -0.0141 -0.1644 0.061 Uiso 1 1 calc R U . . .
C28 C -1.5927(3) -0.0382(2) -0.0948(3) 0.0642(13) Uani 1 1 d . . . . .
H28A H -1.6579 -0.0531 -0.1265 0.096 Uiso 1 1 calc R U . . .
H28B H -1.5711 0.0121 -0.0572 0.096 Uiso 1 1 calc R U . . .
H28C H -1.5840 -0.0691 -0.0710 0.096 Uiso 1 1 calc R U . . .
C29 C -1.4142(3) -0.1547(2) -0.1662(3) 0.0609(12) Uani 1 1 d . . . . .
H29A H -1.4506 -0.1459 -0.1369 0.073 Uiso 1 1 calc R U . . .
C30 C -1.3376(4) -0.1775(3) -0.1286(4) 0.0943(19) Uani 1 1 d . . . . .
H30A H -1.2971 -0.1380 -0.0793 0.141 Uiso 1 1 calc R U . . .
H30B H -1.3023 -0.1887 -0.1574 0.141 Uiso 1 1 calc R U . . .
H30C H -1.3645 -0.2202 -0.1249 0.141 Uiso 1 1 calc R U . . .
C31 C -1.4777(4) -0.2148(3) -0.2422(3) 0.0825(16) Uani 1 1 d . . . . .
H31A H -1.5265 -0.1996 -0.2654 0.124 Uiso 1 1 calc R U . . .
H31B H -1.5048 -0.2576 -0.2387 0.124 Uiso 1 1 calc R U . . .
H31C H -1.4432 -0.2262 -0.2717 0.124 Uiso 1 1 calc R U . . .
C34 C -1.5115(2) 0.14585(19) -0.30829(18) 0.0341(8) Uani 1 1 d . . . . .
C35 C -1.5503(2) 0.1377(2) -0.38445(19) 0.0356(8) Uani 1 1 d . . . . .
C36 C -1.6360(2) 0.0992(2) -0.4397(2) 0.0436(9) Uani 1 1 d . . . . .
H36A H -1.6823 0.0736 -0.4319 0.052 Uiso 1 1 calc R U . . .
C37 C -1.6553(2) 0.0975(2) -0.5078(2) 0.0474(10) Uani 1 1 d . . . . .
H37A H -1.7144 0.0699 -0.5473 0.057 Uiso 1 1 calc R U . . .
C38 C -1.5868(2) 0.1370(2) -0.5171(2) 0.0410(9) Uani 1 1 d . . . . .
H38A H -1.5986 0.1378 -0.5625 0.049 Uiso 1 1 calc R U . . .
C39 C -1.5021(2) 0.17471(19) -0.45931(18) 0.0328(8) Uani 1 1 d . . . . .
C40 C -1.4181(2) 0.22072(19) -0.45533(19) 0.0347(8) Uani 1 1 d . . . . .
C41 C -1.3576(2) 0.29447(18) -0.50469(18) 0.0334(8) Uani 1 1 d . . . . .
C42 C -1.2710(2) 0.28972(18) -0.48716(18) 0.0335(8) Uani 1 1 d . . . . .
H42A H -1.2586 0.2522 -0.4765 0.040 Uiso 1 1 calc R U . . .
C43 C -1.2023(2) 0.34051(18) -0.48527(17) 0.0321(8) Uani 1 1 d . . . . .
C44 C -1.2225(2) 0.39641(18) -0.49912(18) 0.0360(8) Uani 1 1 d . . . . .
C45 C -1.3113(3) 0.3985(2) -0.5215(2) 0.0411(9) Uani 1 1 d . . . . .
C46 C -1.3792(3) 0.34646(19) -0.52402(19) 0.0382(8) Uani 1 1 d . . . . .
H46A H -1.4402 0.3465 -0.5389 0.046 Uiso 1 1 calc R U . . .
C47 C -1.1050(3) 0.5121(2) -0.4253(2) 0.0486(10) Uani 1 1 d . . . . .
H47A H -1.0858 0.4984 -0.3855 0.058 Uiso 1 1 calc R U . . .
H47B H -1.1453 0.5404 -0.4170 0.058 Uiso 1 1 calc R U . . .
C48 C -1.0243(3) 0.5553(2) -0.4253(3) 0.0774(16) Uani 1 1 d . . . . .
H48A H -0.9907 0.5991 -0.3780 0.116 Uiso 1 1 calc R U . . .
H48B H -1.0439 0.5687 -0.4648 0.116 Uiso 1 1 calc R U . . .
H48C H -0.9845 0.5271 -0.4330 0.116 Uiso 1 1 calc R U . . .
C49 C -1.3341(3) 0.4553(2) -0.5435(2) 0.0505(10) Uani 1 1 d . . . . .
H1A H -1.2850 0.5027 -0.5058 0.061 Uiso 0.6 1 calc R U P A 1
H1B H -1.2735 0.4856 -0.5353 0.061 Uiso 0.4 1 calc R U P B 2
C50 C -1.3337(5) 0.4423(4) -0.6155(4) 0.0497(17) Uiso 0.6 1 d . . P C 1
H50A H -1.2749 0.4384 -0.6144 0.075 Uiso 0.6 1 calc R U P C 1
H50B H -1.3427 0.4824 -0.6252 0.075 Uiso 0.6 1 calc R U P C 1
H50C H -1.3833 0.3973 -0.6543 0.075 Uiso 0.6 1 calc R U P C 1
C51 C -1.4287(4) 0.4625(4) -0.5440(4) 0.0465(16) Uiso 0.6 1 d . . P C 1
H51A H -1.4218 0.4861 -0.4934 0.070 Uiso 0.6 1 calc R U P C 1
H51B H -1.4758 0.4144 -0.5704 0.070 Uiso 0.6 1 calc R U P C 1
H51C H -1.4471 0.4913 -0.5684 0.070 Uiso 0.6 1 calc R U P C 1
C50' C -1.3902(10) 0.4198(7) -0.6276(7) 0.075(4) Uiso 0.4 1 d . . P C 2
H50D H -1.3510 0.4055 -0.6520 0.113 Uiso 0.4 1 calc R U P C 2
H50E H -1.4134 0.4543 -0.6409 0.113 Uiso 0.4 1 calc R U P C 2
H50F H -1.4418 0.3772 -0.6433 0.113 Uiso 0.4 1 calc R U P C 2
C51' C -1.3581(11) 0.5024(9) -0.4966(9) 0.099(5) Uiso 0.4 1 d . . P C 2
H51D H -1.3029 0.5385 -0.4530 0.148 Uiso 0.4 1 calc R U P C 2
H51E H -1.3974 0.4762 -0.4820 0.148 Uiso 0.4 1 calc R U P C 2
H51F H -1.3914 0.5263 -0.5210 0.148 Uiso 0.4 1 calc R U P C 2
C52 C -1.5418(2) 0.12867(19) -0.21149(18) 0.0359(8) Uani 1 1 d . . . . .
C53 C -1.4639(2) 0.11613(19) -0.17916(18) 0.0342(8) Uani 1 1 d . . . . .
H53A H -1.4297 0.1003 -0.2060 0.041 Uiso 1 1 calc R U . . .
C54 C -1.4350(2) 0.12655(18) -0.10741(18) 0.0325(8) Uani 1 1 d . . . . .
C55 C -1.4877(2) 0.14993(18) -0.06955(18) 0.0338(8) Uani 1 1 d . . . . .
C56 C -1.5697(3) 0.1580(2) -0.10366(19) 0.0393(9) Uani 1 1 d . . . . .
C57 C -1.5966(3) 0.14712(19) -0.1756(2) 0.0388(9) Uani 1 1 d . . . . .
H57A H -1.6524 0.1523 -0.2001 0.047 Uiso 1 1 calc R U . . .
C58 C -1.4012(3) 0.2338(2) 0.0551(2) 0.0449(9) Uani 1 1 d . . . . .
H58A H -1.4364 0.2666 0.0539 0.054 Uiso 1 1 calc R U . . .
H58B H -1.3495 0.2488 0.0437 0.054 Uiso 1 1 calc R U . . .
C59 C -1.3663(4) 0.2373(3) 0.1285(2) 0.0767(16) Uani 1 1 d . . . . .
H59A H -1.3267 0.2867 0.1655 0.115 Uiso 1 1 calc R U . . .
H59B H -1.3312 0.2049 0.1292 0.115 Uiso 1 1 calc R U . . .
H59C H -1.4179 0.2225 0.1393 0.115 Uiso 1 1 calc R U . . .
C60 C -1.6290(3) 0.1795(2) -0.0631(2) 0.0489(10) Uani 1 1 d . . . . .
H1A H -1.5995 0.1815 -0.0140 0.059 Uiso 0.6 1 calc R U P D 1
H1B H -1.5860 0.2113 -0.0102 0.059 Uiso 0.4 1 calc R U P E 2
C61 C -1.6327(5) 0.2537(4) -0.0495(4) 0.0470(16) Uiso 0.6 1 d . . P F 1
H61A H -1.5814 0.2900 -0.0030 0.070 Uiso 0.6 1 calc R U P F 1
H61B H -1.6906 0.2562 -0.0472 0.070 Uiso 0.6 1 calc R U P F 1
H61C H -1.6285 0.2627 -0.0896 0.070 Uiso 0.6 1 calc R U P F 1
C62 C -1.7268(4) 0.1214(3) -0.1042(3) 0.0360(14) Uiso 0.6 1 d . . P F 1
H62A H -1.7233 0.0781 -0.0990 0.054 Uiso 0.6 1 calc R U P F 1
H62B H -1.7517 0.1091 -0.1563 0.054 Uiso 0.6 1 calc R U P F 1
H62C H -1.7667 0.1404 -0.0830 0.054 Uiso 0.6 1 calc R U P F 1
C61' C -1.6800(11) 0.2248(9) -0.089(1) 0.097(5) Uiso 0.4 1 d . . P F 2
H61D H -1.6362 0.2724 -0.0718 0.146 Uiso 0.4 1 calc R U P F 2
H61E H -1.7253 0.2305 -0.0690 0.146 Uiso 0.4 1 calc R U P F 2
H61F H -1.7111 0.2005 -0.1428 0.146 Uiso 0.4 1 calc R U P F 2
C62' C -1.6843(12) 0.1200(9) -0.0667(10) 0.104(5) Uiso 0.4 1 d . . P F 2
H62D H -1.6465 0.0950 -0.0478 0.156 Uiso 0.4 1 calc R U P F 2
H62E H -1.7280 0.0873 -0.1178 0.156 Uiso 0.4 1 calc R U P F 2
H62F H -1.7177 0.1352 -0.0371 0.156 Uiso 0.4 1 calc R U P F 2
C64 C -1.1384(3) 0.4157(2) 0.0057(2) 0.0422(9) Uani 1 1 d . . . . .
C65 C -1.1261(3) 0.4626(2) -0.02999(19) 0.0417(9) Uani 1 1 d . . . . .
C66 C -1.1122(3) 0.5345(2) 0.0070(2) 0.0543(11) Uani 1 1 d . . . . .
H66A H -1.1124 0.5540 0.0540 0.065 Uiso 1 1 calc R U . . .
C67 C -1.0979(3) 0.5782(2) -0.0252(2) 0.0625(13) Uani 1 1 d . . . . .
H67A H -1.0894 0.6280 -0.0015 0.075 Uiso 1 1 calc R U . . .
C68 C -1.0964(3) 0.5470(2) -0.0929(2) 0.0549(11) Uani 1 1 d . . . . .
H68A H -1.0856 0.5753 -0.1163 0.066 Uiso 1 1 calc R U . . .
C69 C -1.1108(3) 0.4745(2) -0.1260(2) 0.0435(9) Uani 1 1 d . . . . .
C70 C -1.1119(3) 0.4377(2) -0.2012(2) 0.0443(10) Uani 1 1 d . . . . .
C71 C -1.0063(3) 0.43546(18) -0.26158(19) 0.0375(8) Uani 1 1 d . . . . .
C72 C -1.0699(3) 0.39261(18) -0.33415(18) 0.0363(8) Uani 1 1 d . . . . .
H72A H -1.1332 0.3749 -0.3459 0.044 Uiso 1 1 calc R U . . .
C73 C -1.0403(2) 0.37585(17) -0.38953(18) 0.0332(8) Uani 1 1 d . . . . .
C74 C -0.9472(2) 0.40095(18) -0.37091(19) 0.0360(8) Uani 1 1 d . . . . .
C75 C -0.8833(2) 0.44399(19) -0.2990(2) 0.0408(9) Uani 1 1 d . . . . .
C76 C -0.9142(3) 0.46101(19) -0.2442(2) 0.0398(9) Uani 1 1 d . . . . .
H76A H -0.8715 0.4905 -0.1943 0.048 Uiso 1 1 calc R U . . .
C77 C -0.8827(3) 0.3306(2) -0.4410(2) 0.0541(11) Uani 1 1 d . . . . .
H77A H -0.9298 0.2844 -0.4569 0.065 Uiso 1 1 calc R U . . .
H77B H -0.8299 0.3410 -0.3960 0.065 Uiso 1 1 calc R U . . .
C78 C -0.8527(4) 0.3261(3) -0.5013(3) 0.0855(17) Uani 1 1 d . . . . .
H78A H -0.8270 0.2876 -0.5126 0.128 Uiso 1 1 calc R U . . .
H78B H -0.8062 0.3722 -0.4848 0.128 Uiso 1 1 calc R U . . .
H78C H -0.9056 0.3159 -0.5454 0.128 Uiso 1 1 calc R U . . .
C79 C -0.7814(3) 0.4759(2) -0.2778(2) 0.0521(10) Uani 1 1 d . . . . .
H79A H -0.7724 0.4595 -0.3239 0.062 Uiso 1 1 calc R U . . .
C80 C -0.7239(3) 0.4499(3) -0.2288(3) 0.0759(15) Uani 1 1 d . . . . .
H80A H -0.7446 0.3971 -0.2539 0.114 Uiso 1 1 calc R U . . .
H80B H -0.7306 0.4663 -0.1827 0.114 Uiso 1 1 calc R U . . .
H80C H -0.6594 0.4696 -0.2182 0.114 Uiso 1 1 calc R U . . .
C81 C -0.7496(3) 0.5581(2) -0.2405(3) 0.0714(14) Uani 1 1 d . . . . .
H81A H -0.7866 0.5739 -0.2731 0.107 Uiso 1 1 calc R U . . .
H81B H -0.6850 0.5777 -0.2299 0.107 Uiso 1 1 calc R U . . .
H81C H -0.7566 0.5756 -0.1946 0.107 Uiso 1 1 calc R U . . .
C82 C -1.1748(3) 0.2921(2) -0.01134(19) 0.0408(9) Uani 1 1 d . . . . .
C83 C -1.2503(2) 0.22972(19) -0.05412(18) 0.0354(8) Uani 1 1 d . . . . .
H83A H -1.2935 0.2219 -0.1000 0.042 Uiso 1 1 calc R U . . .
C84 C -1.2633(2) 0.17812(19) -0.02981(18) 0.0346(8) Uani 1 1 d . . . . .
C85 C -1.1970(3) 0.1904(2) 0.03692(19) 0.0402(9) Uani 1 1 d . . . . .
C86 C -1.1219(3) 0.2538(2) 0.0818(2) 0.0473(10) Uani 1 1 d . . . . .
C87 C -1.1125(3) 0.3049(2) 0.0564(2) 0.0475(10) Uani 1 1 d . . . . .
H87A H -1.0625 0.3492 0.0862 0.057 Uiso 1 1 calc R U . . .
C88 C -1.1661(3) 0.0871(2) 0.0397(2) 0.0511(10) Uani 1 1 d . . . . .
H88A H -1.0987 0.1102 0.0670 0.061 Uiso 1 1 calc R U . . .
H88B H -1.1824 0.0669 -0.0135 0.061 Uiso 1 1 calc R U . . .
C89 C -1.1996(4) 0.0285(3) 0.0577(3) 0.0720(14) Uani 1 1 d . . . . .
H89A H -1.1712 -0.0079 0.0442 0.108 Uiso 1 1 calc R U . . .
H89B H -1.2663 0.0061 0.0302 0.108 Uiso 1 1 calc R U . . .
H89C H -1.1832 0.0493 0.1105 0.108 Uiso 1 1 calc R U . . .
C90 C -1.0550(3) 0.2692(2) 0.1577(2) 0.0586(12) Uani 1 1 d . . . . .
H1A H -1.0434 0.2233 0.1515 0.070 Uiso 0.6 1 calc R U P G 1
H1B H -1.0786 0.2293 0.1680 0.070 Uiso 0.4 1 calc R U P H 2
C91 C -1.0959(6) 0.2841(4) 0.2088(4) 0.066(2) Uiso 0.6 1 d . . P I 1
H91A H -1.1300 0.2387 0.2046 0.099 Uiso 0.6 1 calc R U P I 1
H91B H -1.1377 0.3097 0.1977 0.099 Uiso 0.6 1 calc R U P I 1
H91C H -1.0477 0.3141 0.2589 0.099 Uiso 0.6 1 calc R U P I 1
C92 C -0.9621(6) 0.3258(5) 0.1877(5) 0.076(2) Uiso 0.6 1 d . . P I 1
H92A H -0.9258 0.3045 0.1636 0.114 Uiso 0.6 1 calc R U P I 1
H92B H -0.9301 0.3431 0.2407 0.114 Uiso 0.6 1 calc R U P I 1
H92C H -0.9704 0.3662 0.1783 0.114 Uiso 0.6 1 calc R U P I 1
C91' C -1.0521(9) 0.3446(7) 0.2187(7) 0.069(3) Uiso 0.4 1 d . . P I 2
H91D H -1.1102 0.3370 0.2231 0.104 Uiso 0.4 1 calc R U P I 2
H91E H -1.0427 0.3820 0.2032 0.104 Uiso 0.4 1 calc R U P I 2
H91F H -1.0018 0.3598 0.2663 0.104 Uiso 0.4 1 calc R U P I 2
C92' C -0.9630(9) 0.2734(7) 0.1627(7) 0.072(3) Uiso 0.4 1 d . . P I 2
H92D H -0.9662 0.2282 0.1252 0.109 Uiso 0.4 1 calc R U P I 2
H92E H -0.9234 0.2811 0.2114 0.109 Uiso 0.4 1 calc R U P I 2
H92F H -0.9379 0.3136 0.1547 0.109 Uiso 0.4 1 calc R U P I 2
O18 O -1.02627(16) 0.22022(13) -0.21765(13) 0.0407(6) Uani 1 1 d . . . . .
C93 C -0.9982(3) 0.2950(2) -0.2041(2) 0.0559(11) Uani 1 1 d . . . . .
H93A H -0.9992 0.3270 -0.1578 0.067 Uiso 1 1 calc R U . . .
H93B H -1.0402 0.3003 -0.2448 0.067 Uiso 1 1 calc R U . . .
C94 C -0.9042(3) 0.3140(3) -0.1989(3) 0.0693(14) Uani 1 1 d . . . . .
H94A H -0.8675 0.3650 -0.1628 0.083 Uiso 1 1 calc R U . . .
H94B H -0.9049 0.3054 -0.2471 0.083 Uiso 1 1 calc R U . . .
C95 C -0.8676(3) 0.2646(3) -0.1742(3) 0.0751(15) Uani 1 1 d . . . . .
H95A H -0.8440 0.2843 -0.1203 0.090 Uiso 1 1 calc R U . . .
H95B H -0.8182 0.2556 -0.1889 0.090 Uiso 1 1 calc R U . . .
C96 C -0.9506(3) 0.1967(3) -0.2134(3) 0.0731(14) Uani 1 1 d . . . . .
H96A H -0.9572 0.1660 -0.2632 0.088 Uiso 1 1 calc R U . . .
H96B H -0.9455 0.1688 -0.1856 0.088 Uiso 1 1 calc R U . . .
S1 S -1.69613(8) 0.22903(6) -0.61961(6) 0.0538(3) Uani 1 1 d . . . . .
S2 S -1.83887(6) 0.09342(5) -0.35922(5) 0.0391(2) Uani 1 1 d . . . . .
F1 F -1.6976(3) 0.3011(2) -0.6905(3) 0.1235(14) Uani 1 1 d . . . . .
F2 F -1.7964(3) 0.3050(2) -0.6487(2) 0.1183(13) Uani 1 1 d . . . . .
F3 F -1.6555(4) 0.36485(19) -0.5759(3) 0.197(3) Uani 1 1 d . . . . .
F4 F -1.80439(19) 0.16985(14) -0.42428(14) 0.0692(7) Uani 1 1 d . . . . .
F5 F -1.8777(2) 0.20640(16) -0.36046(17) 0.0848(9) Uani 1 1 d . . . . .
F6 F -1.7344(2) 0.22561(15) -0.30699(16) 0.0913(10) Uani 1 1 d . . . . .
O19 O -1.7619(2) 0.16920(15) -0.68706(16) 0.0565(7) Uani 1 1 d . . . . .
O20 O -1.7181(3) 0.2357(2) -0.55957(18) 0.0994(13) Uani 1 1 d . . . . .
O21 O -1.6031(2) 0.23638(18) -0.60775(18) 0.0679(9) Uani 1 1 d . . . . .
O22 O -1.76198(17) 0.07160(16) -0.36185(16) 0.0567(8) Uani 1 1 d . . . . .
O23 O -1.8469(2) 0.11150(15) -0.29179(15) 0.0574(8) Uani 1 1 d . . . . .
O24 O -1.92091(17) 0.04740(15) -0.42484(14) 0.0488(7) Uani 1 1 d . . . . .
C97 C -1.7140(5) 0.3018(3) -0.6345(4) 0.0947(19) Uani 1 1 d . . . . .
C98 C -1.8129(3) 0.1774(2) -0.3631(2) 0.0561(11) Uani 1 1 d . . . . .
O25 O -1.4983(2) 0.08066(18) -0.61628(19) 0.0721(9) Uani 1 1 d . . . . .
C99 C -1.4596(4) 0.0915(3) -0.6635(3) 0.0754(15) Uani 1 1 d . . . . .
H99A H -1.4566 0.1392 -0.6614 0.090 Uiso 1 1 calc R U . . .
H99B H -1.4978 0.0538 -0.7149 0.090 Uiso 1 1 calc R U . . .
C100 C -1.3642(3) 0.0877(3) -0.6372(3) 0.0732(14) Uani 1 1 d . . . . .
H10I H -1.3576 0.0501 -0.6771 0.088 Uiso 1 1 calc R U . . .
H10J H -1.3172 0.1346 -0.6196 0.088 Uiso 1 1 calc R U . . .
C101 C -1.3550(3) 0.0690(3) -0.5751(3) 0.0621(12) Uani 1 1 d . . . . .
H10K H -1.3259 0.0319 -0.5781 0.075 Uiso 1 1 calc R U . . .
H10L H -1.3185 0.1123 -0.5268 0.075 Uiso 1 1 calc R U . . .
C102 C -1.4515(3) 0.0409(2) -0.5868(2) 0.0569(11) Uani 1 1 d . . . . .
H10M H -1.4796 -0.0113 -0.6217 0.068 Uiso 1 1 calc R U . . .
H10N H -1.4542 0.0482 -0.5399 0.068 Uiso 1 1 calc R U . . .
O26 O -1.4877(7) 0.3333(5) -0.3538(6) 0.093(4) Uiso 0.6 1 d . . P J 1
C103 C -1.5120(5) 0.3656(4) -0.3992(4) 0.0545(18) Uiso 0.6 1 d . . P J 1
H10A H -1.5411 0.3295 -0.4517 0.065 Uiso 0.6 1 calc R U P J 1
H10B H -1.4581 0.4036 -0.3898 0.065 Uiso 0.6 1 calc R U P J 1
C104 C -1.5797(7) 0.3973(5) -0.3769(5) 0.054(2) Uiso 0.6 1 d . . P J 1
H10C H -1.5488 0.4489 -0.3405 0.065 Uiso 0.6 1 calc R U P J 1
H10D H -1.6301 0.3927 -0.4201 0.065 Uiso 0.6 1 calc R U P J 1
C105 C -1.6153(7) 0.3552(6) -0.3444(6) 0.087(3) Uiso 0.6 1 d . . P J 1
H10E H -1.6032 0.3871 -0.2933 0.105 Uiso 0.6 1 calc R U P J 1
H10F H -1.6821 0.3292 -0.3735 0.105 Uiso 0.6 1 calc R U P J 1
C106 C -1.5692(9) 0.3078(7) -0.3463(7) 0.102(4) Uiso 0.6 1 d . . P J 1
H10G H -1.6087 0.2597 -0.3882 0.123 Uiso 0.6 1 calc R U P J 1
H10H H -1.5529 0.3032 -0.3005 0.123 Uiso 0.6 1 calc R U P J 1
O26' O -1.4930(7) 0.3214(6) -0.3723(6) 0.051(3) Uiso 0.4 1 d . . P K 2
C203 C -1.4340(18) 0.4011(13) -0.3640(15) 0.166(5) Uiso 0.4 1 d . . P K 2
H20A H -1.3818 0.4325 -0.3154 0.199 Uiso 0.4 1 calc R U P K 2
H20B H -1.4147 0.3954 -0.4039 0.199 Uiso 0.4 1 calc R U P K 2
C204 C -1.5141(18) 0.4218(14) -0.3729(15) 0.166(5) Uiso 0.4 1 d . . P K 2
H20C H -1.4910 0.4749 -0.3429 0.199 Uiso 0.4 1 calc R U P K 2
H20D H -1.5424 0.4121 -0.4248 0.199 Uiso 0.4 1 calc R U P K 2
C205 C -1.582(2) 0.3967(17) -0.3588(19) 0.166(5) Uiso 0.4 1 d . . P K 2
H20E H -1.6412 0.3961 -0.3910 0.199 Uiso 0.4 1 calc R U P K 2
H20F H -1.5699 0.4249 -0.3068 0.199 Uiso 0.4 1 calc R U P K 2
C206 C -1.581(2) 0.3109(16) -0.3788(18) 0.166(5) Uiso 0.4 1 d . . P K 2
H20G H -1.5909 0.2960 -0.3430 0.199 Uiso 0.4 1 calc R U P K 2
H20H H -1.6268 0.2752 -0.4291 0.199 Uiso 0.4 1 calc R U P K 2

loop_
_atom_site_aniso_label
_atom_site_aniso_U_11
_atom_site_aniso_U_22
_atom_site_aniso_U_33
_atom_site_aniso_U_23
_atom_site_aniso_U_13
_atom_site_aniso_U_12
Fe1 0.0330(3) 0.0365(3) 0.0276(3) 0.0160(2) 0.0168(2) 0.0102(2)
Fe2 0.0288(3) 0.0453(3) 0.0287(3) 0.0204(3) 0.0124(2) 0.0097(2)
Cl1 0.0327(4) 0.0425(5) 0.0311(5) 0.0153(4) 0.0113(4) 0.0075(4)
Cl2 0.0378(5) 0.0477(5) 0.0316(5) 0.0082(4) 0.0090(4) 0.0167(4)
O1 0.0415(14) 0.0415(15) 0.0308(13) 0.0196(11) 0.0214(12) 0.0134(11)
O2 0.0423(14) 0.0370(14) 0.0345(13) 0.0178(11) 0.0227(12) 0.0119(11)
O3 0.0537(17) 0.0488(16) 0.0479(16) 0.0225(13) 0.0374(14) 0.0109(13)
O4 0.0491(16) 0.0458(15) 0.0334(14) 0.0243(12) 0.0172(13) 0.0178(12)
O7 0.0289(14) 0.0540(16) 0.0317(13) 0.0234(12) 0.0134(12) 0.0081(11)
O8 0.0284(13) 0.0526(16) 0.0368(14) 0.0281(12) 0.0140(12) 0.0089(11)
O9 0.0425(14) 0.0414(14) 0.0282(13) 0.0132(11) 0.0200(12) 0.0099(11)
O10 0.0529(16) 0.0333(14) 0.0381(14) 0.0176(11) 0.0216(13) 0.0045(12)
O13 0.0397(14) 0.0511(16) 0.0511(16) 0.0298(13) 0.0206(13) 0.0117(12)
O14 0.0697(19) 0.0480(16) 0.0299(15) 0.0118(12) 0.0259(14) 0.0037(14)
O15 0.0531(18) 0.068(2) 0.0399(17) 0.0129(15) 0.0218(15) -0.0057(15)
O16 0.0514(16) 0.0572(17) 0.0380(15) 0.0308(13) 0.0198(13) 0.0158(14)
O17 0.0411(15) 0.0521(16) 0.0386(15) 0.0205(12) 0.0233(12) 0.0111(12)
N1 0.0439(19) 0.0362(19) 0.0367(17) 0.0208(15) 0.0241(15) 0.0185(15)
N2 0.0267(15) 0.0405(17) 0.0268(15) 0.0171(13) 0.0131(13) 0.0105(13)
N3 0.0425(19) 0.0360(19) 0.0322(17) 0.0172(15) 0.0222(15) 0.0133(15)
N5 0.0279(18) 0.059(2) 0.0342(18) 0.0277(16) 0.0144(16) 0.0125(15)
N6 0.0270(15) 0.0444(18) 0.0323(16) 0.0225(14) 0.0127(13) 0.0115(13)
N7 0.0296(17) 0.0447(19) 0.0380(18) 0.0271(15) 0.0154(15) 0.0141(14)
N8 0.056(2) 0.0378(19) 0.0233(18) 0.0122(15) 0.0118(16) 0.0018(15)
N9 0.0470(19) 0.0412(18) 0.0281(16) 0.0143(14) 0.0162(15) 0.0072(15)
N10 0.0444(19) 0.045(2) 0.0279(18) 0.0147(15) 0.0137(16) 0.0059(16)
C1 0.0321(19) 0.040(2) 0.0300(19) 0.0200(16) 0.0143(16) 0.0133(16)
C2 0.0244(17) 0.041(2) 0.0297(18) 0.0195(16) 0.0142(15) 0.0108(15)
C3 0.0325(19) 0.045(2) 0.0333(19) 0.0231(17) 0.0151(16) 0.0156(16)
C4 0.041(2) 0.044(2) 0.038(2) 0.0229(17) 0.0225(18) 0.0188(17)
C5 0.0276(18) 0.046(2) 0.0302(19) 0.0172(16) 0.0168(16) 0.0098(16)
C6 0.0260(17) 0.039(2) 0.0279(18) 0.0153(15) 0.0137(15) 0.0096(15)
C7 0.0270(18) 0.040(2) 0.0279(18) 0.0160(16) 0.0148(16) 0.0083(15)
C8 0.0314(19) 0.039(2) 0.0320(19) 0.0199(16) 0.0167(16) 0.0097(15)
C9 0.0303(18) 0.040(2) 0.0269(18) 0.0158(16) 0.0152(16) 0.0046(15)
C10 0.0285(18) 0.035(2) 0.0299(19) 0.0141(15) 0.0147(16) 0.0048(15)
C11 0.0348(19) 0.044(2) 0.0305(19) 0.0233(17) 0.0156(16) 0.0114(16)
C12 0.044(2) 0.043(2) 0.031(2) 0.0180(17) 0.0188(18) 0.0137(17)
C13 0.047(2) 0.043(2) 0.034(2) 0.0203(17) 0.0225(18) 0.0169(18)
C14 0.039(2) 0.039(2) 0.0310(19) 0.0196(16) 0.0192(17) 0.0063(16)
C15 0.069(3) 0.054(3) 0.034(2) 0.0238(19) 0.024(2) 0.026(2)
C16 0.076(3) 0.073(3) 0.055(3) 0.041(3) 0.026(3) 0.026(3)
C17 0.085(3) 0.057(3) 0.032(2) 0.0243(19) 0.031(2) 0.034(2)
C18 0.110(4) 0.091(4) 0.064(3) 0.050(3) 0.064(3) 0.057(3)
C19 0.134(5) 0.068(3) 0.042(3) 0.027(2) 0.047(3) 0.043(3)
C20 0.039(2) 0.045(2) 0.034(2) 0.0227(17) 0.0220(17) 0.0189(17)
C21 0.035(2) 0.044(2) 0.034(2) 0.0235(17) 0.0179(17) 0.0140(16)
C22 0.0354(19) 0.045(2) 0.0278(19) 0.0203(16) 0.0158(16) 0.0138(17)
C23 0.046(2) 0.043(2) 0.036(2) 0.0210(17) 0.0259(18) 0.0127(18)
C24 0.054(2) 0.047(2) 0.050(2) 0.0269(19) 0.035(2) 0.0162(19)
C25 0.051(2) 0.040(2) 0.047(2) 0.0217(18) 0.032(2) 0.0160(18)
C26 0.039(2) 0.039(2) 0.0280(18) 0.0181(16) 0.0185(17) 0.0127(16)
C27 0.050(3) 0.049(2) 0.057(3) 0.021(2) 0.035(2) 0.009(2)
C28 0.067(3) 0.063(3) 0.077(3) 0.030(2) 0.054(3) 0.016(2)
C29 0.081(3) 0.047(3) 0.081(3) 0.036(2) 0.059(3) 0.020(2)
C30 0.124(5) 0.073(4) 0.121(5) 0.069(4) 0.064(4) 0.035(4)
C31 0.102(4) 0.056(3) 0.093(4) 0.039(3) 0.052(4) 0.009(3)
C34 0.030(2) 0.047(2) 0.0310(19) 0.0203(17) 0.0173(17) 0.0131(16)
C35 0.0283(19) 0.053(2) 0.037(2) 0.0276(18) 0.0185(17) 0.0169(17)
C36 0.0263(19) 0.070(3) 0.039(2) 0.031(2) 0.0154(18) 0.0113(18)
C37 0.0269(19) 0.077(3) 0.038(2) 0.032(2) 0.0118(17) 0.0101(19)
C38 0.035(2) 0.057(2) 0.036(2) 0.0302(19) 0.0127(18) 0.0128(18)
C39 0.0283(18) 0.044(2) 0.034(2) 0.0234(17) 0.0154(16) 0.0148(16)
C40 0.031(2) 0.047(2) 0.033(2) 0.0225(17) 0.0166(18) 0.0144(17)
C41 0.038(2) 0.034(2) 0.0280(18) 0.0166(15) 0.0143(16) 0.0092(16)
C42 0.044(2) 0.036(2) 0.0299(19) 0.0206(16) 0.0201(17) 0.0136(16)
C43 0.038(2) 0.0334(19) 0.0230(18) 0.0140(15) 0.0120(16) 0.0071(16)
C44 0.045(2) 0.031(2) 0.0270(19) 0.0114(15) 0.0164(17) 0.0033(16)
C45 0.056(3) 0.036(2) 0.033(2) 0.0190(17) 0.0182(19) 0.0156(18)
C46 0.041(2) 0.045(2) 0.035(2) 0.0223(17) 0.0174(18) 0.0180(18)
C47 0.060(3) 0.037(2) 0.041(2) 0.0159(18) 0.022(2) 0.0058(19)
C48 0.080(4) 0.054(3) 0.061(3) 0.004(2) 0.034(3) -0.013(3)
C49 0.061(3) 0.045(2) 0.060(3) 0.033(2) 0.030(2) 0.024(2)
C52 0.041(2) 0.044(2) 0.0311(19) 0.0207(16) 0.0220(17) 0.0120(17)
C53 0.0313(19) 0.045(2) 0.034(2) 0.0197(16) 0.0198(17) 0.0132(16)
C54 0.038(2) 0.0316(19) 0.0309(19) 0.0161(15) 0.0182(17) 0.0082(16)
C55 0.039(2) 0.035(2) 0.0290(19) 0.0163(15) 0.0182(17) 0.0085(16)
C56 0.042(2) 0.042(2) 0.035(2) 0.0154(17) 0.0225(18) 0.0103(17)
C57 0.038(2) 0.044(2) 0.038(2) 0.0203(17) 0.0192(18) 0.0140(17)
C58 0.055(2) 0.040(2) 0.037(2) 0.0138(17) 0.025(2) 0.0102(19)
C59 0.090(4) 0.069(3) 0.038(3) 0.014(2) 0.022(3) -0.008(3)
C60 0.051(2) 0.067(3) 0.036(2) 0.023(2) 0.026(2) 0.024(2)
C64 0.047(2) 0.040(2) 0.033(2) 0.0141(17) 0.0178(18) 0.0029(18)
C65 0.045(2) 0.039(2) 0.029(2) 0.0101(16) 0.0152(18) 0.0031(17)
C66 0.077(3) 0.043(2) 0.042(2) 0.0157(19) 0.035(2) 0.010(2)
C67 0.097(4) 0.032(2) 0.060(3) 0.017(2) 0.045(3) 0.017(2)
C68 0.076(3) 0.048(3) 0.047(2) 0.026(2) 0.034(2) 0.012(2)
C69 0.048(2) 0.042(2) 0.040(2) 0.0193(18) 0.0219(19) 0.0075(18)
C70 0.053(3) 0.038(2) 0.039(2) 0.0185(18) 0.022(2) 0.0031(19)
C71 0.049(2) 0.032(2) 0.030(2) 0.0139(16) 0.0183(18) 0.0090(17)
C72 0.041(2) 0.036(2) 0.030(2) 0.0170(16) 0.0164(18) 0.0058(16)
C73 0.038(2) 0.0280(19) 0.0299(19) 0.0143(15) 0.0139(16) 0.0041(15)
C74 0.041(2) 0.033(2) 0.031(2) 0.0147(16) 0.0164(18) 0.0065(16)
C75 0.037(2) 0.038(2) 0.043(2) 0.0190(18) 0.0154(19) 0.0059(17)
C76 0.042(2) 0.038(2) 0.030(2) 0.0138(16) 0.0107(17) 0.0057(17)
C77 0.038(2) 0.060(3) 0.057(3) 0.021(2) 0.022(2) 0.010(2)
C78 0.077(4) 0.114(5) 0.080(4) 0.036(3) 0.060(3) 0.038(3)
C79 0.044(2) 0.054(3) 0.044(2) 0.018(2) 0.016(2) 0.004(2)
C80 0.045(3) 0.097(4) 0.076(4) 0.041(3) 0.017(3) 0.016(3)
C81 0.062(3) 0.061(3) 0.072(3) 0.024(3) 0.028(3) 0.000(2)
C82 0.048(2) 0.043(2) 0.031(2) 0.0190(17) 0.0170(19) 0.0111(18)
C83 0.039(2) 0.042(2) 0.0255(18) 0.0167(16) 0.0157(17) 0.0110(17)
C84 0.038(2) 0.042(2) 0.0295(19) 0.0176(16) 0.0184(17) 0.0148(17)
C85 0.044(2) 0.050(2) 0.028(2) 0.0197(17) 0.0182(18) 0.0111(18)
C86 0.049(2) 0.055(3) 0.031(2) 0.0230(19) 0.0121(19) 0.009(2)
C87 0.048(2) 0.051(2) 0.028(2) 0.0168(18) 0.0090(19) 0.0014(19)
C88 0.057(3) 0.061(3) 0.051(3) 0.037(2) 0.025(2) 0.025(2)
C89 0.107(4) 0.075(3) 0.075(3) 0.055(3) 0.055(3) 0.044(3)
C90 0.063(3) 0.062(3) 0.040(2) 0.029(2) 0.012(2) 0.004(2)
O18 0.0314(13) 0.0449(16) 0.0422(15) 0.0179(12) 0.0166(12) 0.0090(11)
C93 0.055(3) 0.043(2) 0.051(3) 0.0126(19) 0.023(2) -0.002(2)
C94 0.059(3) 0.060(3) 0.074(3) 0.018(3) 0.037(3) 0.004(2)
C95 0.037(2) 0.069(3) 0.089(4) 0.020(3) 0.018(3) 0.007(2)
C96 0.049(3) 0.062(3) 0.098(4) 0.030(3) 0.025(3) 0.025(2)
S1 0.0596(7) 0.0612(7) 0.0455(6) 0.0265(5) 0.0193(5) 0.0332(6)
S2 0.0318(5) 0.0496(6) 0.0346(5) 0.0175(4) 0.0169(4) 0.0108(4)
F1 0.107(3) 0.141(3) 0.189(4) 0.141(3) 0.060(3) 0.051(2)
F2 0.141(3) 0.127(3) 0.102(3) 0.057(2) 0.032(2) 0.105(3)
F3 0.227(5) 0.053(2) 0.164(5) 0.029(3) -0.046(4) 0.019(3)
F4 0.0905(19) 0.0694(17) 0.0634(16) 0.0406(14) 0.0419(15) 0.0236(14)
F5 0.122(3) 0.085(2) 0.094(2) 0.0562(18) 0.066(2) 0.067(2)
F6 0.101(2) 0.0622(18) 0.0681(19) 0.0248(15) 0.0151(18) -0.0117(16)
O19 0.0593(18) 0.0477(17) 0.071(2) 0.0258(15) 0.0402(17) 0.0188(14)
O20 0.124(3) 0.154(4) 0.051(2) 0.048(2) 0.047(2) 0.094(3)
O21 0.0533(19) 0.086(2) 0.072(2) 0.0545(19) 0.0153(16) 0.0233(17)
O22 0.0341(15) 0.078(2) 0.072(2) 0.0439(17) 0.0271(15) 0.0207(14)
O23 0.078(2) 0.0604(19) 0.0428(16) 0.0222(14) 0.0364(16) 0.0271(16)
O24 0.0346(14) 0.0640(18) 0.0384(15) 0.0191(13) 0.0160(13) 0.0070(13)
C97 0.092(5) 0.060(4) 0.090(5) 0.035(3) -0.002(4) 0.012(3)
C98 0.064(3) 0.055(3) 0.049(3) 0.022(2) 0.026(2) 0.019(2)
O25 0.074(2) 0.082(2) 0.077(2) 0.0445(19) 0.0430(19) 0.0259(18)
C99 0.077(4) 0.097(4) 0.052(3) 0.042(3) 0.026(3) 0.016(3)
C100 0.064(3) 0.085(4) 0.066(3) 0.036(3) 0.032(3) 0.007(3)
C101 0.058(3) 0.061(3) 0.061(3) 0.027(2) 0.023(2) 0.014(2)
C102 0.063(3) 0.057(3) 0.056(3) 0.026(2) 0.032(2) 0.018(2)

loop_
_atom_type_symbol
_atom_type_description
_atom_type_scat_dispersion_real
_atom_type_scat_dispersion_imag
_atom_type_scat_source
C C 0.0181 0.0091 'International Tables Vol C Tables 4.2.6.8 and 6.1.1.4'
H H 0.0000 0.0000 'International Tables Vol C Tables 4.2.6.8 and 6.1.1.4'
N N 0.0311 0.0180 'International Tables Vol C Tables 4.2.6.8 and 6.1.1.4'
O O 0.0492 0.0322 'International Tables Vol C Tables 4.2.6.8 and 6.1.1.4'
F F 0.0727 0.0534 'International Tables Vol C Tables 4.2.6.8 and 6.1.1.4'
S S 0.3331 0.5567 'International Tables Vol C Tables 4.2.6.8 and 6.1.1.4'
Cl Cl 0.3639 0.7018 'International Tables Vol C Tables 4.2.6.8 and 6.1.1.4'
Fe Fe -1.1336 3.1974 'International Tables Vol C Tables 4.2.6.8 and 6.1.1.4'

loop_
_geom_angle_atom_site_label_1
_geom_angle_atom_site_label_2
_geom_angle_atom_site_label_3
_geom_angle
N2 Fe1 O18 95.55(10)
N2 Fe1 O1 73.89(9)
O18 Fe1 O1 98.23(9)
N2 Fe1 O2 74.05(9)
O18 Fe1 O2 82.42(9)
O1 Fe1 O2 147.84(9)
N2 Fe1 Cl2 166.12(8)
O18 Fe1 Cl2 86.13(7)
O1 Fe1 Cl2 92.23(7)
O2 Fe1 Cl2 119.81(7)
N2 Fe1 Cl1 92.12(8)
O18 Fe1 Cl1 166.81(7)
O1 Fe1 Cl1 94.20(7)
O2 Fe1 Cl1 89.41(7)
Cl2 Fe1 Cl1 89.00(3)
N6 Fe2 O13 94.93(11)
N6 Fe2 O7 74.16(9)
O13 Fe2 O7 93.02(9)
N6 Fe2 O8 74.25(9)
O13 Fe2 O8 85.69(9)
O7 Fe2 O8 148.14(9)
N6 Fe2 Cl2 167.99(8)
O13 Fe2 Cl2 87.18(8)
O7 Fe2 Cl2 93.94(7)
O8 Fe2 Cl2 117.74(7)
N6 Fe2 Cl1 91.63(8)
O13 Fe2 Cl1 171.05(7)
O7 Fe2 Cl1 94.63(7)
O8 Fe2 Cl1 90.24(7)
Cl2 Fe2 Cl1 87.66(3)
Fe1 Cl1 Fe2 88.07(3)
Fe1 Cl2 Fe2 90.84(3)
C1 O1 Fe1 116.03(19)
C7 O2 Fe1 116.6(2)
C23 O3 C27 113.3(3)
C11 O4 C15 113.1(3)
C34 O7 Fe2 117.0(2)
C40 O8 Fe2 116.0(2)
C55 O9 C58 113.3(3)
C44 O10 C47 114.4(3)
Fe2 O13 H13X 113.3
Fe2 O13 H13Y 113.9
H13X O13 H13Y 99.9
C85 O16 C88 113.3(3)
C74 O17 C77 114.7(3)
C1 N1 C20 128.6(3)
C1 N1 H1 118(2)
C20 N1 H1 113(2)
C2 N2 C6 121.0(3)
C2 N2 Fe1 119.5(2)
C6 N2 Fe1 119.5(2)
C7 N3 C8 128.5(3)
C7 N3 H3 116(3)
C8 N3 H3 114(3)
C34 N5 C52 123.2(3)
C34 N5 H5 118(3)
C52 N5 H5 118(3)
C35 N6 C39 120.9(3)
C35 N6 Fe2 119.3(2)
C39 N6 Fe2 119.1(2)
C40 N7 C41 124.3(3)
C40 N7 H7 121(3)
C41 N7 H7 112(3)
C64 N8 C82 124.0(3)
C64 N8 H8 116(3)
C82 N8 H8 118(3)
C69 N9 C65 117.7(3)
C70 N10 C71 129.5(3)
C70 N10 H10 110(3)
C71 N10 H10 120(3)
O1 C1 N1 124.5(3)
O1 C1 C2 117.9(3)
N1 C1 C2 117.5(3)
N2 C2 C3 121.4(3)
N2 C2 C1 109.9(3)
C3 C2 C1 128.6(3)
C2 C3 C4 117.9(3)
C2 C3 H3A 121.1
C4 C3 H3A 121.1
C5 C4 C3 120.2(3)
C5 C4 H4A 119.9
C3 C4 H4A 119.9
C6 C5 C4 119.2(3)
C6 C5 H5A 120.4
C4 C5 H5A 120.4
N2 C6 C5 120.3(3)
N2 C6 C7 110.9(3)
C5 C6 C7 128.8(3)
O2 C7 N3 123.1(3)
O2 C7 C6 118.8(3)
N3 C7 C6 118.0(3)
C9 C8 C13 119.5(3)
C9 C8 N3 124.0(3)
C13 C8 N3 116.5(3)
C8 C9 C10 120.8(3)
C8 C9 H9A 119.6
C10 C9 H9A 119.6
C9 C10 C11 117.9(3)
C9 C10 C14 122.6(3)
C11 C10 C14 119.4(3)
C12 C11 O4 119.1(3)
C12 C11 C10 122.3(3)
O4 C11 C10 118.6(3)
C11 C12 C13 117.7(3)
C11 C12 C17 119.8(3)
C13 C12 C17 122.5(3)
C12 C13 C8 121.4(3)
C12 C13 H13A 119.3
C8 C13 H13A 119.3
C43 C14 C10 112.5(3)
C43 C14 C73 113.7(3)
C10 C14 C73 112.2(3)
C43 C14 H14A 105.9
C10 C14 H14A 105.9
C73 C14 H14A 105.9
O4 C15 C16 106.3(3)
O4 C15 H15A 110.5
C16 C15 H15A 110.5
O4 C15 H15B 110.5
C16 C15 H15B 110.5
H15A C15 H15B 108.7
C15 C16 H16A 109.5
C15 C16 H16B 109.5
H16A C16 H16B 109.5
C15 C16 H16C 109.5
H16A C16 H16C 109.5
H16B C16 H16C 109.5
C19 C17 C12 113.5(3)
C19 C17 C18 109.6(4)
C12 C17 C18 110.1(4)
C19 C17 H17A 107.8
C12 C17 H17A 107.8
C18 C17 H17A 107.8
C17 C18 H18A 109.5
C17 C18 H18B 109.5
H18A C18 H18B 109.5
C17 C18 H18C 109.5
H18A C18 H18C 109.5
H18B C18 H18C 109.5
C17 C19 H19A 109.5
C17 C19 H19B 109.5
H19A C19 H19B 109.5
C17 C19 H19C 109.5
H19A C19 H19C 109.5
H19B C19 H19C 109.5
C21 C20 C25 121.1(3)
C21 C20 N1 123.3(3)
C25 C20 N1 115.5(3)
C20 C21 C22 118.9(3)
C20 C21 H21A 120.5
C22 C21 H21A 120.5
C23 C22 C21 119.2(3)
C23 C22 C26 118.8(3)
C21 C22 C26 121.9(3)
C22 C23 C24 122.2(3)
C22 C23 O3 118.2(3)
C24 C23 O3 119.4(3)
C23 C24 C25 117.6(3)
C23 C24 C29 122.6(3)
C25 C24 C29 119.8(3)
C20 C25 C24 120.6(3)
C20 C25 H25A 119.7
C24 C25 H25A 119.7
C54 C26 C84 113.3(3)
C54 C26 C22 112.7(3)
C84 C26 C22 113.7(3)
C54 C26 H26A 105.4
C84 C26 H26A 105.4
C22 C26 H26A 105.4
O3 C27 C28 108.9(4)
O3 C27 H27A 109.9
C28 C27 H27A 109.9
O3 C27 H27B 109.9
C28 C27 H27B 109.9
H27A C27 H27B 108.3
C27 C28 H28A 109.5
C27 C28 H28B 109.5
H28A C28 H28B 109.5
C27 C28 H28C 109.5
H28A C28 H28C 109.5
H28B C28 H28C 109.5
C31 C29 C24 112.4(4)
C31 C29 C30 110.4(4)
C24 C29 C30 111.1(4)
C31 C29 H29A 107.6
C24 C29 H29A 107.6
C30 C29 H29A 107.6
C29 C30 H30A 109.5
C29 C30 H30B 109.5
H30A C30 H30B 109.5
C29 C30 H30C 109.5
H30A C30 H30C 109.5
H30B C30 H30C 109.5
C29 C31 H31A 109.5
C29 C31 H31B 109.5
H31A C31 H31B 109.5
C29 C31 H31C 109.5
H31A C31 H31C 109.5
H31B C31 H31C 109.5
O7 C34 N5 122.7(3)
O7 C34 C35 119.3(3)
N5 C34 C35 118.0(3)
N6 C35 C36 120.7(3)
N6 C35 C34 109.4(3)
C36 C35 C34 129.8(3)
C35 C36 C37 119.4(3)
C35 C36 H36A 120.3
C37 C36 H36A 120.3
C38 C37 C36 119.1(3)
C38 C37 H37A 120.5
C36 C37 H37A 120.5
C39 C38 C37 118.5(3)
C39 C38 H38A 120.7
C37 C38 H38A 120.7
N6 C39 C38 121.3(3)
N6 C39 C40 109.9(3)
C38 C39 C40 128.8(3)
O8 C40 N7 123.8(3)
O8 C40 C39 118.8(3)
N7 C40 C39 117.3(3)
C42 C41 C46 121.8(3)
C42 C41 N7 120.9(3)
C46 C41 N7 117.2(3)
C41 C42 C43 119.3(3)
C41 C42 H42A 120.4
C43 C42 H42A 120.4
C42 C43 C44 118.7(3)
C42 C43 C14 121.0(3)
C44 C43 C14 120.3(3)
O10 C44 C45 119.1(3)
O10 C44 C43 118.8(3)
C45 C44 C43 121.9(3)
C46 C45 C44 118.1(3)
C46 C45 C49 120.6(4)
C44 C45 C49 121.3(3)
C41 C46 C45 119.8(3)
C41 C46 H46A 120.1
C45 C46 H46A 120.1
O10 C47 C48 108.3(3)
O10 C47 H47A 110.0
C48 C47 H47A 110.0
O10 C47 H47B 110.0
C48 C47 H47B 110.0
H47A C47 H47B 108.4
C47 C48 H48A 109.5
C47 C48 H48B 109.5
H48A C48 H48B 109.5
C47 C48 H48C 109.5
H48A C48 H48C 109.5
H48B C48 H48C 109.5
C51' C49 C45 113.1(8)
C50 C49 C45 112.3(4)
C51' C49 C50' 121.6(9)
C45 C49 C50' 109.5(6)
C50 C49 C51 110.1(5)
C45 C49 C51 112.3(4)
C50 C49 H1A 107.3
C45 C49 H1A 107.3
C51 C49 H1A 107.3
C51' C49 H1B 103.4
C45 C49 H1B 103.4
C50' C49 H1B 103.4
C49 C50 H50A 109.5
C49 C50 H50B 109.5
H50A C50 H50B 109.5
C49 C50 H50C 109.5
H50A C50 H50C 109.5
H50B C50 H50C 109.5
C49 C51 H51A 109.5
C49 C51 H51B 109.5
H51A C51 H51B 109.5
C49 C51 H51C 109.5
H51A C51 H51C 109.5
H51B C51 H51C 109.5
C49 C50' H50D 109.5
C49 C50' H50E 109.5
H50D C50' H50E 109.5
C49 C50' H50F 109.5
H50D C50' H50F 109.5
H50E C50' H50F 109.5
C49 C51' H51D 109.5
C49 C51' H51E 109.5
H51D C51' H51E 109.5
C49 C51' H51F 109.5
H51D C51' H51F 109.5
H51E C51' H51F 109.5
C53 C52 C57 121.3(3)
C53 C52 N5 120.9(3)
C57 C52 N5 117.7(3)
C52 C53 C54 120.2(3)
C52 C53 H53A 119.9
C54 C53 H53A 119.9
C53 C54 C55 118.2(3)
C53 C54 C26 121.9(3)
C55 C54 C26 120.0(3)
O9 C55 C56 119.7(3)
O9 C55 C54 118.5(3)
C56 C55 C54 121.7(3)
C55 C56 C57 118.6(3)
C55 C56 C60 121.2(3)
C57 C56 C60 120.2(3)
C52 C57 C56 119.8(3)
C52 C57 H57A 120.1
C56 C57 H57A 120.1
O9 C58 C59 108.4(3)
O9 C58 H58A 110.0
C59 C58 H58A 110.0
O9 C58 H58B 110.0
C59 C58 H58B 110.0
H58A C58 H58B 108.4
C58 C59 H59A 109.5
C58 C59 H59B 109.5
H59A C59 H59B 109.5
C58 C59 H59C 109.5
H59A C59 H59C 109.5
H59B C59 H59C 109.5
C62' C60 C61' 114.5(10)
C62' C60 C56 110.7(8)
C61 C60 C56 112.2(4)
C61' C60 C56 111.2(7)
C61 C60 C62 111.7(4)
C56 C60 C62 111.1(4)
C61 C60 H1A 107.2
C56 C60 H1A 107.2
C62 C60 H1A 107.2
C62' C60 H1B 106.7
C61' C60 H1B 106.7
C56 C60 H1B 106.7
C60 C61 H61A 109.5
C60 C61 H61B 109.5
H61A C61 H61B 109.5
C60 C61 H61C 109.5
H61A C61 H61C 109.5
H61B C61 H61C 109.5
C60 C62 H62A 109.5
C60 C62 H62B 109.5
H62A C62 H62B 109.5
C60 C62 H62C 109.5
H62A C62 H62C 109.5
H62B C62 H62C 109.5
C60 C61' H61D 109.5
C60 C61' H61E 109.5
H61D C61' H61E 109.5
C60 C61' H61F 109.5
H61D C61' H61F 109.5
H61E C61' H61F 109.5
C60 C62' H62D 109.5
C60 C62' H62E 109.5
H62D C62' H62E 109.5
C60 C62' H62F 109.5
H62D C62' H62F 109.5
H62E C62' H62F 109.5
O14 C64 N8 124.4(3)
O14 C64 C65 119.6(3)
N8 C64 C65 116.0(3)
N9 C65 C66 123.0(3)
N9 C65 C64 117.7(3)
C66 C65 C64 119.2(3)
C65 C66 C67 119.0(4)
C65 C66 H66A 120.5
C67 C66 H66A 120.5
C68 C67 C66 117.8(4)
C68 C67 H67A 121.1
C66 C67 H67A 121.1
C69 C68 C67 119.3(4)
C69 C68 H68A 120.4
C67 C68 H68A 120.4
N9 C69 C68 123.2(3)
N9 C69 C70 115.9(3)
C68 C69 C70 121.0(3)
O15 C70 N10 125.2(3)
O15 C70 C69 120.9(3)
N10 C70 C69 113.8(3)
C76 C71 C72 120.6(3)
C76 C71 N10 116.2(3)
C72 C71 N10 123.2(3)
C71 C72 C73 119.4(3)
C71 C72 H72A 120.3
C73 C72 H72A 120.3
C74 C73 C72 119.2(3)
C74 C73 C14 118.9(3)
C72 C73 C14 121.7(3)
C75 C74 C73 121.9(3)
C75 C74 O17 119.5(3)
C73 C74 O17 118.4(3)
C74 C75 C76 118.2(3)
C74 C75 C79 122.7(3)
C76 C75 C79 119.1(3)
C71 C76 C75 120.7(3)
C71 C76 H76A 119.6
C75 C76 H76A 119.6
O17 C77 C78 106.7(4)
O17 C77 H77A 110.4
C78 C77 H77A 110.4
O17 C77 H77B 110.4
C78 C77 H77B 110.4
H77A C77 H77B 108.6
C77 C78 H78A 109.5
C77 C78 H78B 109.5
H78A C78 H78B 109.5
C77 C78 H78C 109.5
H78A C78 H78C 109.5
H78B C78 H78C 109.5
C80 C79 C81 110.6(4)
C80 C79 C75 111.7(3)
C81 C79 C75 110.5(4)
C80 C79 H79A 108.0
C81 C79 H79A 108.0
C75 C79 H79A 108.0
C79 C80 H80A 109.5
C79 C80 H80B 109.5
H80A C80 H80B 109.5
C79 C80 H80C 109.5
H80A C80 H80C 109.5
H80B C80 H80C 109.5
C79 C81 H81A 109.5
C79 C81 H81B 109.5
H81A C81 H81B 109.5
C79 C81 H81C 109.5
H81A C81 H81C 109.5
H81B C81 H81C 109.5
C83 C82 C87 120.6(3)
C83 C82 N8 119.8(3)
C87 C82 N8 119.6(3)
C82 C83 C84 119.8(3)
C82 C83 H83A 120.1
C84 C83 H83A 120.1
C83 C84 C85 118.6(3)
C83 C84 C26 122.3(3)
C85 C84 C26 118.9(3)
O16 C85 C86 119.0(3)
O16 C85 C84 118.5(3)
C86 C85 C84 122.4(3)
C85 C86 C87 117.3(4)
C85 C86 C90 121.5(3)
C87 C86 C90 121.1(4)
C82 C87 C86 121.2(4)
C82 C87 H87A 119.4
C86 C87 H87A 119.4
O16 C88 C89 106.9(3)
O16 C88 H88A 110.4
C89 C88 H88A 110.4
O16 C88 H88B 110.4
C89 C88 H88B 110.4
H88A C88 H88B 108.6
C88 C89 H89A 109.5
C88 C89 H89B 109.5
H89A C89 H89B 109.5
C88 C89 H89C 109.5
H89A C89 H89C 109.5
H89B C89 H89C 109.5
C91 C90 C92 112.5(6)
C91 C90 C86 111.4(5)
C92' C90 C86 112.4(6)
C92 C90 C86 114.2(4)
C92' C90 C91' 110.6(7)
C86 C90 C91' 108.4(6)
C91 C90 H1A 106.0
C92 C90 H1A 106.0
C86 C90 H1A 106.0
C92' C90 H1B 108.4
C86 C90 H1B 108.4
C91' C90 H1B 108.4
C90 C91 H91A 109.5
C90 C91 H91B 109.5
H91A C91 H91B 109.5
C90 C91 H91C 109.5
H91A C91 H91C 109.5
H91B C91 H91C 109.5
C90 C92 H92A 109.5
C90 C92 H92B 109.5
H92A C92 H92B 109.5
C90 C92 H92C 109.5
H92A C92 H92C 109.5
H92B C92 H92C 109.5
C90 C91' H91D 109.5
C90 C91' H91E 109.5
H91D C91' H91E 109.5
C90 C91' H91F 109.5
H91D C91' H91F 109.5
H91E C91' H91F 109.5
C90 C92' H92D 109.5
C90 C92' H92E 109.5
H92D C92' H92E 109.5
C90 C92' H92F 109.5
H92D C92' H92F 109.5
H92E C92' H92F 109.5
C96 O18 C93 108.4(3)
C96 O18 Fe1 124.9(2)
C93 O18 Fe1 118.6(2)
O18 C93 C94 106.9(4)
O18 C93 H93A 110.3
C94 C93 H93A 110.3
O18 C93 H93B 110.3
C94 C93 H93B 110.3
H93A C93 H93B 108.6
C93 C94 C95 103.0(4)
C93 C94 H94A 111.2
C95 C94 H94A 111.2
C93 C94 H94B 111.2
C95 C94 H94B 111.2
H94A C94 H94B 109.1
C94 C95 C96 102.7(4)
C94 C95 H95A 111.2
C96 C95 H95A 111.2
C94 C95 H95B 111.2
C96 C95 H95B 111.2
H95A C95 H95B 109.1
O18 C96 C95 105.6(4)
O18 C96 H96A 110.6
C95 C96 H96A 110.6
O18 C96 H96B 110.6
C95 C96 H96B 110.6
H96A C96 H96B 108.8
O19 S1 O20 112.5(2)
O19 S1 O21 113.77(19)
O20 S1 O21 116.9(2)
O19 S1 C97 101.6(2)
O20 S1 C97 104.7(3)
O21 S1 C97 105.3(3)
O23 S2 O24 116.23(16)
O23 S2 O22 115.02(18)
O24 S2 O22 111.96(17)
O23 S2 C98 104.57(18)
O24 S2 C98 103.67(19)
O22 S2 C98 103.49(19)
F2 C97 F1 105.7(5)
F2 C97 F3 106.7(6)
F1 C97 F3 106.0(6)
F2 C97 S1 116.1(5)
F1 C97 S1 111.0(5)
F3 C97 S1 110.7(4)
F6 C98 F5 107.2(4)
F6 C98 F4 106.8(4)
F5 C98 F4 106.9(4)
F6 C98 S2 111.2(3)
F5 C98 S2 111.9(3)
F4 C98 S2 112.5(3)
C102 O25 C99 105.6(3)
O25 C99 C100 107.6(4)
O25 C99 H99A 110.2
C100 C99 H99A 110.2
O25 C99 H99B 110.2
C100 C99 H99B 110.2
H99A C99 H99B 108.5
C101 C100 C99 104.5(4)
C101 C100 H10I 110.9
C99 C100 H10I 110.9
C101 C100 H10J 110.9
C99 C100 H10J 110.9
H10I C100 H10J 108.9
C102 C101 C100 103.4(4)
C102 C101 H10K 111.1
C100 C101 H10K 111.1
C102 C101 H10L 111.1
C100 C101 H10L 111.1
H10K C101 H10L 109.1
O25 C102 C101 106.0(3)
O25 C102 H10M 110.5
C101 C102 H10M 110.5
O25 C102 H10N 110.5
C101 C102 H10N 110.5
H10M C102 H10N 108.7
C103 O26 C106 104.8(9)
O26 C103 C104 102.5(7)
O26 C103 H10A 111.3
C104 C103 H10A 111.3
O26 C103 H10B 111.3
C104 C103 H10B 111.3
H10A C103 H10B 109.2
C105 C104 C103 105.5(7)
C105 C104 H10C 110.6
C103 C104 H10C 110.6
C105 C104 H10D 110.6
C103 C104 H10D 110.6
H10C C104 H10D 108.8
C106 C105 C104 105.0(9)
C106 C105 H10E 110.8
C104 C105 H10E 110.8
C106 C105 H10F 110.8
C104 C105 H10F 110.8
H10E C105 H10F 108.8
C105 C106 O26 109.5(10)
C105 C106 H10G 109.8
O26 C106 H10G 109.8
C105 C106 H10H 109.8
O26 C106 H10H 109.8
H10G C106 H10H 108.2
C206 O26' C203 117.5(16)
C204 C203 O26' 90.0(18)
C204 C203 H20A 113.6
O26' C203 H20A 113.6
C204 C203 H20B 113.6
O26' C203 H20B 113.6
H20A C203 H20B 110.9
C205 C204 C203 126(3)
C205 C204 H20C 105.9
C203 C204 H20C 105.9
C205 C204 H20D 105.9
C203 C204 H20D 105.9
H20C C204 H20D 106.3
C204 C205 C206 100(2)
C204 C205 H20E 111.7
C206 C205 H20E 111.7
C204 C205 H20F 111.7
C206 C205 H20F 111.7
H20E C205 H20F 109.5
O26' C206 C205 99(2)
O26' C206 H20G 111.9
C205 C206 H20G 111.9
O26' C206 H20H 111.9
C205 C206 H20H 111.9
H20G C206 H20H 109.6

loop_
_geom_bond_atom_site_label_1
_geom_bond_atom_site_label_2
_geom_bond_distance
Fe1 N2 2.109(3)
Fe1 O18 2.154(2)
Fe1 O1 2.161(2)
Fe1 O2 2.178(2)
Fe1 Cl2 2.3873(10)
Fe1 Cl1 2.4372(10)
Fe2 N6 2.106(3)
Fe2 O13 2.113(3)
Fe2 O7 2.137(2)
Fe2 O8 2.166(2)
Fe2 Cl2 2.407(1)
Fe2 Cl1 2.4755(10)
O1 C1 1.240(4)
O2 C7 1.245(4)
O3 C23 1.393(4)
O3 C27 1.431(5)
O4 C11 1.392(4)
O4 C15 1.469(5)
O7 C34 1.237(4)
O8 C40 1.241(4)
O9 C55 1.385(4)
O9 C58 1.430(4)
O10 C44 1.389(4)
O10 C47 1.448(4)
O13 H13X 0.8055
O13 H13Y 0.7558
O14 C64 1.237(4)
O15 C70 1.226(5)
O16 C85 1.389(4)
O16 C88 1.443(5)
O17 C74 1.392(4)
O17 C77 1.423(5)
N1 C1 1.330(4)
N1 C20 1.431(4)
N1 H1 0.81(3)
N2 C2 1.339(4)
N2 C6 1.349(4)
N3 C7 1.333(4)
N3 C8 1.417(4)
N3 H3 0.74(3)
N5 C34 1.345(4)
N5 C52 1.436(4)
N5 H5 0.79(4)
N6 C35 1.340(4)
N6 C39 1.343(4)
N7 C40 1.332(4)
N7 C41 1.434(4)
N7 H7 0.81(4)
N8 C64 1.330(5)
N8 C82 1.440(5)
N8 H8 0.80(5)
N9 C69 1.323(5)
N9 C65 1.339(4)
N10 C70 1.328(5)
N10 C71 1.422(4)
N10 H10 0.85(4)
C1 C2 1.505(4)
C2 C3 1.379(5)
C3 C4 1.392(5)
C3 H3A 0.9500
C4 C5 1.382(5)
C4 H4A 0.9500
C5 C6 1.376(5)
C5 H5A 0.9500
C6 C7 1.495(5)
C8 C9 1.380(5)
C8 C13 1.397(5)
C9 C10 1.394(5)
C9 H9A 0.9500
C10 C11 1.406(5)
C10 C14 1.526(5)
C11 C12 1.386(5)
C12 C13 1.387(5)
C12 C17 1.524(5)
C13 H13A 0.9500
C14 C43 1.522(5)
C14 C73 1.528(5)
C14 H14A 1.0000
C15 C16 1.478(6)
C15 H15A 0.9900
C15 H15B 0.9900
C16 H16A 0.9800
C16 H16B 0.9800
C16 H16C 0.9800
C17 C19 1.515(6)
C17 C18 1.557(6)
C17 H17A 1.0000
C18 H18A 0.9800
C18 H18B 0.9800
C18 H18C 0.9800
C19 H19A 0.9800
C19 H19B 0.9800
C19 H19C 0.9800
C20 C21 1.384(5)
C20 C25 1.386(5)
C21 C22 1.402(4)
C21 H21A 0.9500
C22 C23 1.388(5)
C22 C26 1.524(5)
C23 C24 1.389(5)
C24 C25 1.400(5)
C24 C29 1.517(5)
C25 H25A 0.9500
C26 C54 1.516(5)
C26 C84 1.522(5)
C26 H26A 1.0000
C27 C28 1.497(5)
C27 H27A 0.9900
C27 H27B 0.9900
C28 H28A 0.9800
C28 H28B 0.9800
C28 H28C 0.9800
C29 C31 1.509(7)
C29 C30 1.533(7)
C29 H29A 1.0000
C30 H30A 0.9800
C30 H30B 0.9800
C30 H30C 0.9800
C31 H31A 0.9800
C31 H31B 0.9800
C31 H31C 0.9800
C34 C35 1.498(5)
C35 C36 1.360(5)
C36 C37 1.397(5)
C36 H36A 0.9500
C37 C38 1.392(5)
C37 H37A 0.9500
C38 C39 1.368(5)
C38 H38A 0.9500
C39 C40 1.496(5)
C41 C42 1.384(5)
C41 C46 1.388(5)
C42 C43 1.391(4)
C42 H42A 0.9500
C43 C44 1.404(5)
C44 C45 1.398(5)
C45 C46 1.392(5)
C45 C49 1.523(5)
C46 H46A 0.9500
C47 C48 1.469(5)
C47 H47A 0.9900
C47 H47B 0.9900
C48 H48A 0.9800
C48 H48B 0.9800
C48 H48C 0.9800
C49 C51' 1.358(15)
C49 C50 1.484(8)
C49 C50' 1.546(14)
C49 C51 1.590(7)
C49 H1A 1.0000
C49 H1B 1.0000
C50 H50A 0.9800
C50 H50B 0.9800
C50 H50C 0.9800
C51 H51A 0.9800
C51 H51B 0.9800
C51 H51C 0.9800
C50' H50D 0.9800
C50' H50E 0.9800
C50' H50F 0.9800
C51' H51D 0.9800
C51' H51E 0.9800
C51' H51F 0.9800
C52 C53 1.377(5)
C52 C57 1.389(5)
C53 C54 1.390(5)
C53 H53A 0.9500
C54 C55 1.409(5)
C55 C56 1.390(5)
C56 C57 1.393(5)
C56 C60 1.535(5)
C57 H57A 0.9500
C58 C59 1.478(6)
C58 H58A 0.9900
C58 H58B 0.9900
C59 H59A 0.9800
C59 H59B 0.9800
C59 H59C 0.9800
C60 C62' 1.379(16)
C60 C61 1.512(8)
C60 C61' 1.534(16)
C60 C62 1.561(7)
C60 H1A 1.0000
C60 H1B 1.0000
C61 H61A 0.9800
C61 H61B 0.9800
C61 H61C 0.9800
C62 H62A 0.9800
C62 H62B 0.9800
C62 H62C 0.9800
C61' H61D 0.9800
C61' H61E 0.9800
C61' H61F 0.9800
C62' H62D 0.9800
C62' H62E 0.9800
C62' H62F 0.9800
C64 C65 1.499(5)
C65 C66 1.371(5)
C66 C67 1.389(6)
C66 H66A 0.9500
C67 C68 1.381(6)
C67 H67A 0.9500
C68 C69 1.375(5)
C68 H68A 0.9500
C69 C70 1.517(5)
C71 C76 1.380(5)
C71 C72 1.389(5)
C72 C73 1.391(5)
C72 H72A 0.9500
C73 C74 1.389(5)
C74 C75 1.381(5)
C75 C76 1.395(5)
C75 C79 1.527(5)
C76 H76A 0.9500
C77 C78 1.520(6)
C77 H77A 0.9900
C77 H77B 0.9900
C78 H78A 0.9800
C78 H78B 0.9800
C78 H78C 0.9800
C79 C80 1.524(6)
C79 C81 1.526(6)
C79 H79A 1.0000
C80 H80A 0.9800
C80 H80B 0.9800
C80 H80C 0.9800
C81 H81A 0.9800
C81 H81B 0.9800
C81 H81C 0.9800
C82 C83 1.379(5)
C82 C87 1.385(5)
C83 C84 1.397(5)
C83 H83A 0.9500
C84 C85 1.398(5)
C85 C86 1.389(5)
C86 C87 1.398(5)
C86 C90 1.527(6)
C87 H87A 0.9500
C88 C89 1.505(6)
C88 H88A 0.9900
C88 H88B 0.9900
C89 H89A 0.9800
C89 H89B 0.9800
C89 H89C 0.9800
C90 C91 1.443(8)
C90 C92' 1.465(13)
C90 C92 1.519(9)
C90 C91' 1.639(12)
C90 H1A 1.0000
C90 H1B 1.0000
C91 H91A 0.9800
C91 H91B 0.9800
C91 H91C 0.9800
C92 H92A 0.9800
C92 H92B 0.9800
C92 H92C 0.9800
C91' H91D 0.9800
C91' H91E 0.9800
C91' H91F 0.9800
C92' H92D 0.9800
C92' H92E 0.9800
C92' H92F 0.9800
O18 C96 1.413(5)
O18 C93 1.460(5)
C93 C94 1.480(6)
C93 H93A 0.9900
C93 H93B 0.9900
C94 C95 1.485(7)
C94 H94A 0.9900
C94 H94B 0.9900
C95 C96 1.512(6)
C95 H95A 0.9900
C95 H95B 0.9900
C96 H96A 0.9900
C96 H96B 0.9900
S1 O19 1.422(3)
S1 O20 1.427(3)
S1 O21 1.435(3)
S1 C97 1.754(6)
S2 O23 1.426(3)
S2 O24 1.431(3)
S2 O22 1.436(3)
S2 C98 1.801(5)
F1 C97 1.324(8)
F2 C97 1.311(7)
F3 C97 1.346(7)
F4 C98 1.335(5)
F5 C98 1.334(5)
F6 C98 1.332(5)
O25 C102 1.432(5)
O25 C99 1.434(5)
C99 C100 1.517(7)
C99 H99A 0.9900
C99 H99B 0.9900
C100 C101 1.516(6)
C100 H10I 0.9900
C100 H10J 0.9900
C101 C102 1.489(6)
C101 H10K 0.9900
C101 H10L 0.9900
C102 H10M 0.9900
C102 H10N 0.9900
O26 C103 1.399(13)
O26 C106 1.434(15)
C103 C104 1.521(12)
C103 H10A 0.9900
C103 H10B 0.9900
C104 C105 1.479(14)
C104 H10C 0.9900
C104 H10D 0.9900
C105 C106 1.367(15)
C105 H10E 0.9900
C105 H10F 0.9900
C106 H10G 0.9900
C106 H10H 0.9900
O26' C206 1.37(3)
O26' C203 1.71(3)
C203 C204 1.44(3)
C203 H20A 0.9900
C203 H20B 0.9900
C204 C205 1.33(3)
C204 H20C 0.9900
C204 H20D 0.9900
C205 C206 1.72(4)
C205 H20E 0.9900
C205 H20F 0.9900
C206 H20G 0.9900
C206 H20H 0.9900

loop_
_platon_squeeze_void_nr
_platon_squeeze_void_average_x
_platon_squeeze_void_average_y
_platon_squeeze_void_average_z
_platon_squeeze_void_volume
_platon_squeeze_void_count_electrons
_platon_squeeze_void_content
1 -0.022 -0.022 0.000 1262 327 ' '
